data_7059349
loop_
_publ_author_name
'Avila, Y.'
'Crespo, P. M.'
'Plasencia, Y.'
'Mojica, H. R.'
'Rodr\'iguez-Hern\'andez, J.'
'Reguera, E.'

_publ_section_title
;
 Thermally induced spin crossover in Fe(PyrDer)2[Fe(CN)5NO] with PyrDer =
 4-substituted pyridine derivatives
;
_journal_issue 15
_journal_name_full 'New Journal of Chemistry'
_journal_page_first 5937
_journal_page_last 5946
_journal_paper_doi 10.1039/D0NJ00595A
_journal_volume 44
_journal_year 2020
_chemical_formula_structural Fe(C7NO)2[Fe(CN)5NO]
_chemical_formula_sum 'C19 Fe2 N8 O3'
_chemical_name_systematic ' iron Acetylpyridine pentacyanonitrosilferrates (II)'
_space_group_IT_number 19
_space_group_name_Hall 'P 2ac 2ab'
_space_group_name_H-M_alt 'P 21 21 21'
_symmetry_cell_setting orthorhombic
_symmetry_space_group_name_Hall 'P 2ac 2ab'
_symmetry_space_group_name_H-M 'P 21 21 21'
_audit_update_record
;
2019-12-17 deposited with the CCDC.	2020-03-03 downloaded from the CCDC.
;
_cell_angle_alpha 90.0000
_cell_angle_beta 90.0000
_cell_angle_gamma 90.0000
_cell_formula_units_Z 4
_cell_length_a 21.2004(2)
_cell_length_b 15.0384(2)
_cell_length_c 7.2541(1)
_cell_measurement_temperature 300
_cell_volume 2312.75(5)
_cod_data_source_file d0nj00595a2.cif
_cod_data_source_block Fe(C7NO)2[Fe(CN)5NO]-300K
_cod_depositor_comments
;
The following automatic conversions were performed:

data item '_symmetry_cell_setting' value 'Orthorhombic' was changed
to 'orthorhombic' in accordance with the
/home/data/users/saulius/crontab/automatic-downloads/rss-feeds/RSC/lib/dictionaries/cif_core.dic
dictionary named 'cif_core.dic' version 2.4.2 last updated on
2011-04-26.

Automatic conversion script
Id: cif_fix_values 7556 2019-12-06 15:28:31Z antanas 

 Adding full bibliography for 7059348--7059351.cif.

 Adding full bibliography for 7059348--7059351.cif.
;
_cod_original_cell_volume 2312.75(2)
_cod_original_formula_sum 'Fe2 C19 N8 O3'
_cod_database_code 7059349

loop_
_symmetry_equiv_pos_as_xyz
x,y,z
x+1/2,-y+1/2,-z
-x,y+1/2,-z+1/2
-x+1/2,-y,z+1/2

loop_
_atom_site_label
_atom_site_fract_x
_atom_site_fract_y
_atom_site_fract_z
_atom_site_U_iso_or_equiv
_atom_site_occupancy
_atom_site_adp_type
_atom_site_type_symbol
Fee 0.0012(1) 1.0011(1) -0.2521(1) 0.038(2) 1.00000 Uiso Fe
Fei 0.0165(1) 0.7541(1) 0.2487(1) 0.038(2) 1.00000 Uiso Fe
C1 0.0303(2) 0.6651(2) 0.4337(4) 0.068(2) 1.00000 Uiso C
N1 0.0428(2) 0.6116(3) 0.5368(3) 0.068(2) 1.00000 Uiso N
C2 0.0015(5) 0.8406(3) 0.0571(3) 0.068(2) 1.00000 Uiso C
N2 -0.0089(3) 0.8890(3) -0.058(4) 0.068(2) 1.00000 Uiso N
C3 0.1042(5) 0.7535(4) 0.2028(4) 0.068(2) 1.00000 Uiso C
N3 0.1565(4) 0.7531(4) 0.1755(4) 0.068(2) 1.00000 Uiso N
C4 0.0077(3) 0.6632(4) 0.0650(2) 0.068(2) 1.00000 Uiso C
N4 0.0074(3) 0.6086(2) -0.0421(3) 0.068(2) 1.00000 Uiso N
C5 0.0249(4) 0.8426(3) 0.4397(4) 0.068(2) 1.00000 Uiso C
N5 0.0287(3) 0.8922(2) 0.5562(3) 0.068(2) 1.00000 Uiso N
N6 -0.058(2) 0.7523(2) 0.2877(3) 0.068(2) 1.00000 Uiso N
O1 -0.1105(2) 0.7550(2) 0.3150(4) 0.068(2) 1.00000 Uiso O
N7 0.1179(3) 0.5257(3) 0.8037(4) 0.068(2) 1.00000 Uiso N
C6 0.2415(4) 0.4955(4) 0.8117(4) 0.068(2) 1.00000 Uiso C
C7 0.2199(4) 0.5776(3) 0.7877(2) 0.068(2) 1.00000 Uiso C
C8 0.1582(3) 0.5928(4) 0.7836(2) 0.068(2) 1.00000 Uiso C
C9 0.1394(4) 0.4435(4) 0.8277(2) 0.068(2) 1.00000 Uiso C
C10 0.2012(5) 0.4283(3) 0.8318(3) 0.068(2) 1.00000 Uiso C
C11 0.3032(3) 0.4803(3) 0.8157(3) 0.068(2) 1.00000 Uiso C
C12 0.3248(3) 0.3982(3) 0.8398(3) 0.068(2) 1.00000 Uiso C
O2 0.3435(2) 0.5475(2) 0.7956(4) 0.068(2) 1.00000 Uiso O
N8 0.0983(4) 0.9754(2) 0.8124(4) 0.068(2) 1.00000 Uiso N
C13 0.1566(4) 1.0080(3) 0.8170(5) 0.068(2) 1.00000 Uiso C
C14 0.2056(2) 0.9532(4) 0.8302(5) 0.068(2) 1.00000 Uiso C
C15 0.1964(2) 0.8659(5) 0.8388(4) 0.068(2) 1.00000 Uiso C
C16 0.0885(3) 0.8877(5) 0.8210(3) 0.068(2) 1.00000 Uiso C
C17 0.1381(3) 0.8333(3) 0.8343(2) 0.068(2) 1.00000 Uiso C
C18 0.2453(3) 0.8111(2) 0.8519(2) 0.068(2) 1.00000 Uiso C
C19 0.2362(4) 0.7238(2) 0.8606(2) 0.068(2) 1.00000 Uiso C
O3 0.3037(5) 0.8438(3) 0.8565(2) 0.068(2) 1.00000 Uiso O

loop_
_atom_type_symbol
_atom_type_scat_Cromer_Mann_a1
_atom_type_scat_Cromer_Mann_b1
_atom_type_scat_Cromer_Mann_a2
_atom_type_scat_Cromer_Mann_b2
_atom_type_scat_Cromer_Mann_a3
_atom_type_scat_Cromer_Mann_b3
_atom_type_scat_Cromer_Mann_a4
_atom_type_scat_Cromer_Mann_b4
_atom_type_scat_Cromer_Mann_c
_atom_type_scat_dispersion_real
_atom_type_scat_dispersion_imag
_atom_type_scat_source
fe 11.76950 4.76110 7.35730 0.30720 3.52220 15.35350 2.30450 76.88050 1.03690 0.30100 0.84500 International_Tables_for_Crystallography_Vol.C(1991)_Tables_6.1.1.4_and_6.1.1.5
c 2.31000 20.84390 1.02000 10.20750 1.58860 0.56870 0.86500 51.65120 0.21560 0.00200 0.00200 International_Tables_for_Crystallography_Vol.C(1991)_Tables_6.1.1.4_and_6.1.1.5
n 12.21260 0.00570 3.13220 9.89330 2.01250 28.99750 1.16630 0.58260 -11.52900 0.00400 0.00300 International_Tables_for_Crystallography_Vol.C(1991)_Tables_6.1.1.4_and_6.1.1.5
o 3.04850 13.27710 2.28680 5.70110 1.54630 0.32390 0.86700 32.90890 0.25080 0.00800 0.00600 International_Tables_for_Crystallography_Vol.C(1991)_Tables_6.1.1.4_and_6.1.1.5
